data_4000555
loop_
_publ_author_name
' Shinji Ando '
' Jun-ichi Nishida '
' Eiichi Fujiwara '
' Hirokazu Tada '
' Youji Inoue '
' Shizuo Tokito '
' Yoshiro Yamashita '

_publ_section_title
;
Novel p-and n-Type Organic Semiconductors with an Anthracene Unit
;
_journal_name_full 'Chemistry of Materials'
_journal_year 2005
_chemical_formula_moiety 'C28 H16 F6 '
_chemical_formula_sum 'C28 H16 F6'
_chemical_formula_weight 466.42
_chemical_melting_point 289
_space_group_IT_number 14
_symmetry_cell_setting monoclinic
_symmetry_space_group_name_Hall '-P 2yab'
_symmetry_space_group_name_H-M 'P 1 21/a 1'
_cell_angle_alpha 90
_cell_angle_beta 92.26(3)
_cell_angle_gamma 90
_cell_formula_units_Z 2
_cell_length_a 9.524(4)
_cell_length_b 9.283(4)
_cell_length_c 11.969(5)
_cell_measurement_temperature 296.2
_cell_volume 1057.3(8)
_exptl_crystal_density_diffrn 1.465
_cod_original_sg_symbol_H-M 'P 21/a'
_cod_original_formula_sum 'C28 H16 F6 '
_cod_database_code 4000555

loop_
_symmetry_equiv_pos_as_xyz
x,y,z
1/2-x,1/2+y,-z
-x,-y,-z
1/2+x,1/2-y,z

loop_
_atom_site_label
_atom_site_type_symbol
_atom_site_fract_x
_atom_site_fract_y
_atom_site_fract_z
_atom_site_U_iso_or_equiv
_atom_site_adp_type
_atom_site_occupancy
_atom_site_calc_flag
_atom_site_refinement_flags
_atom_site_disorder_assembly
_atom_site_disorder_group
F(1) F 0.183(1) 0.1048(9) 0.500(1) 0.127(3) Uani 0.50 d P . .
F(2) F 0.133(1) -0.1187(9) 0.416(1) 0.121(3) Uani 0.50 d P . .
F(3) F 0.218(1) -0.111(1) 0.513(1) 0.155(3) Uani 0.50 d P . .
F(4) F 0.0846(8) -0.031(3) 0.3867(6) 0.165(3) Uani 0.50 d P . .
F(5) F 0.0983(10) 0.102(1) 0.414(1) 0.134(3) Uani 0.50 d P . .
F(6) F 0.2252(7) 0.010(2) 0.5374(4) 0.139(2) Uani 0.50 d P . .
C(1) C 0.9704(2) 0.0633(2) -0.1041(1) 0.0555(6) Uani 1.00 d . . .
C(2) C 0.8671(2) 0.0617(2) -0.0244(1) 0.0522(5) Uani 1.00 d . . .
C(3) C 0.7318(2) 0.1238(2) -0.0443(2) 0.0637(6) Uani 1.00 d . . .
C(4) C 0.6329(2) 0.1189(2) 0.0342(2) 0.0660(6) Uani 1.00 d . . .
C(5) C 0.6594(2) 0.0501(2) 0.1392(1) 0.0554(6) Uani 1.00 d . . .
C(6) C 0.7894(2) -0.0073(2) 0.1617(1) 0.0549(5) Uani 1.00 d . . .
C(7) C 0.8971(2) -0.0042(2) 0.0821(1) 0.0504(5) Uani 1.00 d . . .
C(8) C 0.5444(2) 0.0406(2) 0.2201(1) 0.0573(6) Uani 1.00 d . . .
C(9) C 0.4419(2) 0.1458(2) 0.2247(2) 0.0765(7) Uani 1.00 d . . .
C(10) C 0.3314(2) 0.1331(2) 0.2957(2) 0.0795(8) Uani 1.00 d . . .
C(11) C 0.3225(2) 0.0148(2) 0.3631(2) 0.0655(7) Uani 1.00 d . . .
C(12) C 0.4240(2) -0.0906(2) 0.3620(2) 0.0679(7) Uani 1.00 d . . .
C(13) C 0.5344(2) -0.0777(2) 0.2904(2) 0.0638(6) Uani 1.00 d . . .
C(14) C 0.1988(3) -0.0015(3) 0.4367(2) 0.0777(9) Uani 1.00 d . . .
H(1) H 0.9448 0.1146 -0.1822 0.0995 Uiso 1.00 calc . . .
H(2) H 0.7103 0.1696 -0.1139 0.0764 Uiso 1.00 calc . . .
H(3) H 0.5440 0.1624 0.0188 0.0791 Uiso 1.00 calc . . .
H(4) H 0.8088 -0.0506 0.2326 0.0659 Uiso 1.00 calc . . .
H(5) H 0.4475 0.2284 0.1782 0.0918 Uiso 1.00 calc . . .
H(6) H 0.2619 0.2064 0.2976 0.0954 Uiso 1.00 calc . . .
H(7) H 0.4185 -0.1718 0.4099 0.0815 Uiso 1.00 calc . . .
H(8) H 0.6041 -0.1508 0.2895 0.0765 Uiso 1.00 calc . . .
